data_4342371
loop_
_publ_author_name
'Benmansour, Samia'
'Delgado, Esther'
'G\'omez-Garc\'ia, Carlos J'
'Hern\'andez, Diego'
'Hern\'andez, Elisa'
'Martin, Avelino'
'Perles, Josefina'
'Zamora, F\'elix'

_publ_section_title
;
 Coordination Polymers Based on Diiron Tetrakis(dithiolato) Bridged by
 Alkali Metals, Electrical Bistability around Room Temperature, and Strong
 Antiferromagnetic Coupling.
;
_journal_issue 5
_journal_name_full 'Inorganic chemistry'
_journal_page_first 2243
_journal_paper_doi 10.1021/ic502789v
_journal_volume 54
_journal_year 2015
_chemical_formula_moiety 'C12 H4 Cl4 Fe S4, 2(C4 H8 O), Rb'
_chemical_formula_sum 'C20 H20 Cl4 Fe O2 Rb S4'
_chemical_formula_weight 703.72
_chemical_name_systematic
;
 ?
;
_space_group_IT_number 2
_symmetry_cell_setting triclinic
_symmetry_Int_Tables_number 2
_symmetry_space_group_name_Hall '-P 1'
_symmetry_space_group_name_H-M 'P -1'
_atom_sites_solution_hydrogens geom
_atom_sites_solution_primary direct
_audit_conform_dict_location ftp://ftp.iucr.org/pub/cif_core.dic
_audit_conform_dict_name cif_core.dic
_audit_conform_dict_version 2.4.3
_audit_creation_date 2013-10-10
_audit_creation_method 'WinGX routine CIF_UPDATE'
_cell_angle_alpha 73.062(4)
_cell_angle_beta 81.438(4)
_cell_angle_gamma 86.627(5)
_cell_formula_units_Z 2
_cell_length_a 8.3909(5)
_cell_length_b 12.2239(6)
_cell_length_c 13.3861(6)
_cell_measurement_reflns_used 72
_cell_measurement_temperature 200(2)
_cell_measurement_theta_max 20
_cell_measurement_theta_min 3
_cell_measurement_wavelength 0.71073
_cell_volume 1298.63(12)
_computing_cell_refinement 'Dirax/lsq (Duisenberg & Schreurs, 1989-2000)'
_computing_data_collection 'Collect (Bruker AXS BV, 1997-2004)'
_computing_data_reduction 'EvalCCD (Duisenberg & Schreurs 1990-2000)'
_computing_molecular_graphics 'DIAMOND (Brandenburg, 2006)'
_computing_publication_material 'WinGX publication routines (Farrugia, 2012)'
_computing_structure_refinement 'SHELXL-2013 (Sheldrick, 2013)'
_computing_structure_solution 'SHELXS-2013 (Sheldrick, 2008)'
_diffrn_ambient_temperature 200(2)
_diffrn_detector 'CCD plate'
_diffrn_detector_area_resol_mean 9
_diffrn_measured_fraction_theta_full 0.998
_diffrn_measured_fraction_theta_max 0.994
_diffrn_measurement_device '95mm CCD camera on \k-goniostat'
_diffrn_measurement_device_type KappaCCD
_diffrn_measurement_method 'CCD rotation images, thick slices'
_diffrn_orient_matrix_UB_11 0.01
_diffrn_orient_matrix_UB_12 0
_diffrn_orient_matrix_UB_13 0
_diffrn_orient_matrix_UB_21 0
_diffrn_orient_matrix_UB_22 0.01
_diffrn_orient_matrix_UB_23 0
_diffrn_orient_matrix_UB_31 0
_diffrn_orient_matrix_UB_32 0
_diffrn_orient_matrix_UB_33 0.01
_diffrn_radiation_monochromator 'horizonally mounted graphite crystal'
_diffrn_radiation_probe x-ray
_diffrn_radiation_type MoK\a
_diffrn_radiation_wavelength 0.71073
_diffrn_reflns_av_R_equivalents 0.1074
_diffrn_reflns_Laue_measured_fraction_full 0.998
_diffrn_reflns_Laue_measured_fraction_max 0.994
_diffrn_reflns_limit_h_max 10
_diffrn_reflns_limit_h_min -10
_diffrn_reflns_limit_k_max 15
_diffrn_reflns_limit_k_min -15
_diffrn_reflns_limit_l_max 17
_diffrn_reflns_limit_l_min -17
_diffrn_reflns_number 29730
_diffrn_reflns_point_group_measured_fraction_full 0.998
_diffrn_reflns_point_group_measured_fraction_max 0.994
_diffrn_reflns_reduction_process
;
        Scaled and merged with Sortav
        R.H. Blessing, (1987) Cryst. Rev. 1, 3-58
        R.H. Blessing, (1989) J. Appl. Cryst. 22, 396-397
;
_diffrn_reflns_theta_full 25.242
_diffrn_reflns_theta_max 27.5
_diffrn_reflns_theta_min 3.034
_diffrn_source 'Enraf Nonius FR590'
_exptl_absorpt_coefficient_mu 3.194
_exptl_absorpt_correction_T_max 1.091
_exptl_absorpt_correction_T_min 0.895
_exptl_absorpt_correction_type multi-scan
_exptl_absorpt_process_details
;
 R.H. Blessing, Acta Cryst. (1995), A51, 33-38
;
_exptl_crystal_colour 'Dark blue'
_exptl_crystal_density_diffrn 1.8
_exptl_crystal_density_method 'not measured'
_exptl_crystal_description prism
_exptl_crystal_F_000 702
_exptl_crystal_size_max 0.32
_exptl_crystal_size_mid 0.16
_exptl_crystal_size_min 0.12
_refine_diff_density_max 0.809
_refine_diff_density_min -0.742
_refine_diff_density_rms 0.12
_refine_ls_extinction_method none
_refine_ls_goodness_of_fit_ref 1.07
_refine_ls_hydrogen_treatment constr
_refine_ls_matrix_type full
_refine_ls_number_constraints 0
_refine_ls_number_parameters 289
_refine_ls_number_reflns 5925
_refine_ls_number_restraints 0
_refine_ls_restrained_S_all 1.07
_refine_ls_R_factor_all 0.1031
_refine_ls_R_factor_gt 0.054
_refine_ls_shift/su_max 0.001
_refine_ls_shift/su_mean 0
_refine_ls_structure_factor_coef Fsqd
_refine_ls_weighting_details
;
 w=1/[\s^2^(Fo^2^)+(0.0406P)^2^+2.8221P]
 where P=(Fo^2^+2Fc^2^)/3
;
_refine_ls_weighting_scheme calc
_refine_ls_wR_factor_gt 0.1017
_refine_ls_wR_factor_ref 0.1212
_reflns_number_gt 3926
_reflns_number_total 5925
_reflns_threshold_expression 'I > 2\s(I)'
_cod_data_source_file ic502789v_si_002.cif
_cod_data_source_block 2
_cod_depositor_comments 'Adding full bibliography for 4342370--4342375.cif.'
_cod_database_code 4342371

loop_
_symmetry_equiv_pos_as_xyz
'x, y, z'
'-x, -y, -z'

loop_
_atom_site_label
_atom_site_type_symbol
_atom_site_fract_x
_atom_site_fract_y
_atom_site_fract_z
_atom_site_U_iso_or_equiv
_atom_site_adp_type
_atom_site_occupancy
_atom_site_calc_flag
C1 C 0.7680(5) 0.7483(4) 0.2638(3) 0.0271(10) Uani 1 d
C2 C 0.7546(6) 0.8537(4) 0.1896(4) 0.0327(11) Uani 1 d
C3 C 0.6485(6) 0.9380(4) 0.2092(4) 0.0371(12) Uani 1 d
H3 H 0.6436 1.0099 0.1574 0.045 Uiso 1 calc
C4 C 0.5493(6) 0.9172(5) 0.3046(4) 0.0380(12) Uani 1 d
H4 H 0.475 0.9743 0.3189 0.046 Uiso 1 calc
C5 C 0.5594(5) 0.8123(4) 0.3792(4) 0.0292(10) Uani 1 d
C6 C 0.6667(5) 0.7273(4) 0.3619(3) 0.0263(10) Uani 1 d
C7 C 0.9057(5) 0.7185(4) 0.5832(4) 0.0269(10) Uani 1 d
C8 C 0.8052(6) 0.8083(4) 0.6012(4) 0.0320(11) Uani 1 d
C9 C 0.8013(6) 0.9141(4) 0.5285(4) 0.0394(12) Uani 1 d
H9 H 0.7308 0.9726 0.5437 0.047 Uiso 1 calc
C10 C 0.9001(6) 0.9342(4) 0.4336(4) 0.0366(12) Uani 1 d
H10 H 0.8988 1.0069 0.3827 0.044 Uiso 1 calc
C11 C 1.0007(6) 0.8484(4) 0.4132(4) 0.0312(11) Uani 1 d
C12 C 1.0030(5) 0.7400(4) 0.4850(3) 0.0266(10) Uani 1 d
C51 C 0.1992(7) 0.7704(5) 0.7623(5) 0.0488(14) Uani 1 d
H51A H 0.147 0.7603 0.704 0.059 Uiso 1 calc
H51B H 0.2767 0.8336 0.7334 0.059 Uiso 1 calc
C52 C 0.0744(7) 0.7958(5) 0.8468(5) 0.0514(15) Uani 1 d
H52A H -0.0169 0.8416 0.816 0.062 Uiso 1 calc
H52B H 0.122 0.8369 0.8886 0.062 Uiso 1 calc
C53 C 0.0218(7) 0.6770(5) 0.9133(5) 0.0513(15) Uani 1 d
H53A H -0.0687 0.6513 0.8864 0.062 Uiso 1 calc
H53B H -0.0117 0.6751 0.9878 0.062 Uiso 1 calc
C54 C 0.1715(8) 0.6029(5) 0.9019(5) 0.0559(16) Uani 1 d
H54A H 0.2239 0.5842 0.9665 0.067 Uiso 1 calc
H54B H 0.1425 0.5306 0.8904 0.067 Uiso 1 calc
C61 C 0.4341(7) 0.3248(6) 0.9728(5) 0.0557(16) Uani 1 d
H61A H 0.3311 0.3166 0.9482 0.067 Uiso 1 calc
H61B H 0.4141 0.3706 1.0235 0.067 Uiso 1 calc
C62 C 0.5046(7) 0.2087(5) 1.0236(5) 0.0533(16) Uani 1 d
H62A H 0.42 0.1501 1.0487 0.064 Uiso 1 calc
H62B H 0.559 0.2106 1.0838 0.064 Uiso 1 calc
C63 C 0.6247(9) 0.1847(6) 0.9356(5) 0.0634(18) Uani 1 d
H63A H 0.727 0.1534 0.962 0.076 Uiso 1 calc
H63B H 0.5809 0.1288 0.9066 0.076 Uiso 1 calc
C64 C 0.6510(10) 0.2930(7) 0.8560(6) 0.097(3) Uani 1 d
H64A H 0.7655 0.3142 0.8468 0.117 Uiso 1 calc
H64B H 0.6267 0.2865 0.7878 0.117 Uiso 1 calc
Cl1 Cl 0.87811(17) 0.88352(12) 0.06852(10) 0.0456(3) Uani 1 d
Cl2 Cl 0.43436(14) 0.79126(11) 0.49967(10) 0.0380(3) Uani 1 d
Cl3 Cl 0.67623(17) 0.78533(12) 0.72115(10) 0.0450(3) Uani 1 d
Cl4 Cl 1.12721(16) 0.87769(11) 0.29337(10) 0.0409(3) Uani 1 d
Fe1 Fe 0.07723(8) 0.47713(6) 0.59964(5) 0.02538(17) Uani 1 d
O1 O 0.2788(5) 0.6678(4) 0.8124(3) 0.0565(11) Uani 1 d
O2 O 0.5516(5) 0.3782(4) 0.8856(3) 0.0630(12) Uani 1 d
Rb1 Rb 0.48264(6) 0.53932(5) 0.69966(4) 0.03986(16) Uani 1 d
S1 S 0.90290(14) 0.64000(11) 0.24062(9) 0.0299(3) Uani 1 d
S2 S 0.68723(14) 0.59494(10) 0.45606(9) 0.0276(3) Uani 1 d
S3 S 0.90874(15) 0.58454(10) 0.67674(9) 0.0300(3) Uani 1 d
S4 S 1.12145(14) 0.62560(10) 0.45558(9) 0.0269(3) Uani 1 d

loop_
_atom_site_aniso_label
_atom_site_aniso_U_11
_atom_site_aniso_U_22
_atom_site_aniso_U_33
_atom_site_aniso_U_23
_atom_site_aniso_U_13
_atom_site_aniso_U_12
C1 0.023(2) 0.031(3) 0.027(2) -0.007(2) -0.0052(18) -0.0015(19)
C2 0.029(3) 0.039(3) 0.028(2) -0.007(2) -0.0004(19) -0.004(2)
C3 0.041(3) 0.025(3) 0.038(3) 0.000(2) -0.004(2) 0.000(2)
C4 0.036(3) 0.039(3) 0.038(3) -0.010(2) -0.007(2) 0.009(2)
C5 0.026(3) 0.034(3) 0.030(2) -0.011(2) -0.0027(19) -0.003(2)
C6 0.025(2) 0.030(3) 0.023(2) -0.0043(19) -0.0071(18) -0.0034(19)
C7 0.027(2) 0.026(3) 0.030(2) -0.010(2) -0.0076(19) -0.0006(19)
C8 0.029(3) 0.036(3) 0.034(3) -0.013(2) -0.008(2) 0.003(2)
C9 0.040(3) 0.028(3) 0.055(3) -0.017(3) -0.012(2) 0.004(2)
C10 0.037(3) 0.027(3) 0.043(3) -0.001(2) -0.010(2) -0.005(2)
C11 0.025(3) 0.034(3) 0.034(3) -0.008(2) -0.0033(19) -0.007(2)
C12 0.024(2) 0.025(2) 0.031(2) -0.006(2) -0.0049(19) -0.0030(19)
C51 0.046(3) 0.053(4) 0.047(3) -0.012(3) -0.006(3) -0.008(3)
C52 0.040(3) 0.061(4) 0.053(4) -0.018(3) -0.002(3) 0.003(3)
C53 0.046(4) 0.063(4) 0.044(3) -0.017(3) 0.002(3) -0.010(3)
C54 0.063(4) 0.051(4) 0.049(4) -0.014(3) 0.006(3) -0.005(3)
C61 0.047(4) 0.064(4) 0.045(3) -0.006(3) 0.003(3) 0.013(3)
C62 0.054(4) 0.054(4) 0.045(3) -0.006(3) -0.005(3) 0.000(3)
C63 0.078(5) 0.063(5) 0.048(4) -0.016(3) -0.013(3) 0.021(4)
C64 0.085(6) 0.086(6) 0.078(5) 0.011(5) 0.043(4) 0.031(5)
Cl1 0.0495(8) 0.0423(8) 0.0326(7) 0.0014(6) 0.0080(6) 0.0016(6)
Cl2 0.0307(7) 0.0453(8) 0.0355(6) -0.0123(6) 0.0030(5) 0.0035(5)
Cl3 0.0463(8) 0.0468(8) 0.0420(7) -0.0183(6) 0.0006(6) 0.0104(6)
Cl4 0.0425(7) 0.0348(7) 0.0384(7) -0.0029(6) 0.0028(5) -0.0040(5)
Fe1 0.0259(4) 0.0267(4) 0.0227(3) -0.0063(3) -0.0022(3) -0.0011(3)
O1 0.051(3) 0.052(3) 0.059(3) -0.013(2) 0.011(2) 0.004(2)
O2 0.064(3) 0.060(3) 0.049(2) -0.001(2) 0.011(2) 0.007(2)
Rb1 0.0432(3) 0.0449(3) 0.0295(3) -0.0100(2) 0.0007(2) -0.0027(2)
S1 0.0316(6) 0.0317(7) 0.0235(6) -0.0056(5) -0.0013(5) 0.0039(5)
S2 0.0260(6) 0.0290(6) 0.0251(6) -0.0050(5) -0.0011(4) -0.0003(5)
S3 0.0343(7) 0.0295(7) 0.0262(6) -0.0092(5) -0.0024(5) 0.0023(5)
S4 0.0275(6) 0.0258(6) 0.0264(6) -0.0061(5) -0.0020(4) -0.0025(5)

loop_
_atom_type_symbol
_atom_type_description
_atom_type_scat_dispersion_real
_atom_type_scat_dispersion_imag
_atom_type_scat_source
C C 0.0033 0.0016 'International Tables Vol C Tables 4.2.6.8 and 6.1.1.4'
H H 0 0 'International Tables Vol C Tables 4.2.6.8 and 6.1.1.4'
Cl Cl 0.1484 0.1585 'International Tables Vol C Tables 4.2.6.8 and 6.1.1.4'
Fe Fe 0.3463 0.8444 'International Tables Vol C Tables 4.2.6.8 and 6.1.1.4'
O O 0.0106 0.006 'International Tables Vol C Tables 4.2.6.8 and 6.1.1.4'
Rb Rb -0.9393 2.9676 'International Tables Vol C Tables 4.2.6.8 and 6.1.1.4'
S S 0.1246 0.1234 'International Tables Vol C Tables 4.2.6.8 and 6.1.1.4'

loop_
_exptl_crystal_face_index_h
_exptl_crystal_face_index_k
_exptl_crystal_face_index_l
_exptl_crystal_face_perp_dist
-1 2 -7 0.038
1 -2 6 0.062
4 6 3 0.184
-3 -4 -2 0.188
0 2 1 0.036
0 -2 -1 0.075
-7 -2 1 0.251
9 -3 -4 0.167

loop_
_geom_angle_atom_site_label_1
_geom_angle_atom_site_label_2
_geom_angle_atom_site_label_3
_geom_angle
_geom_angle_site_symmetry_1
_geom_angle_site_symmetry_3
C2 C1 C6 118.2(4) . .
C2 C1 S1 122.9(4) . .
C6 C1 S1 118.9(4) . .
C3 C2 C1 122.2(4) . .
C3 C2 Cl1 118.1(4) . .
C1 C2 Cl1 119.7(4) . .
C2 C3 C4 119.5(5) . .
C5 C4 C3 119.2(5) . .
C6 C5 C4 122.2(4) . .
C6 C5 Cl2 120.3(4) . .
C4 C5 Cl2 117.5(4) . .
C5 C6 C1 118.7(4) . .
C5 C6 S2 123.5(3) . .
C1 C6 S2 117.8(4) . .
C12 C7 C8 116.8(4) . .
C12 C7 S3 120.9(4) . .
C8 C7 S3 122.2(4) . .
C9 C8 C7 122.9(5) . .
C9 C8 Cl3 118.2(4) . .
C7 C8 Cl3 118.9(4) . .
C10 C9 C8 119.4(5) . .
C11 C10 C9 119.4(5) . .
C10 C11 C12 121.9(4) . .
C10 C11 Cl4 118.2(4) . .
C12 C11 Cl4 119.9(4) . .
C11 C12 C7 119.5(4) . .
C11 C12 S4 122.3(4) . .
C7 C12 S4 118.2(3) . .
O1 C51 C52 105.9(5) . .
C51 C52 C53 102.3(5) . .
C52 C53 C54 103.7(5) . .
O1 C54 C53 107.0(5) . .
O2 C61 C62 105.8(5) . .
C61 C62 C63 103.7(5) . .
C64 C63 C62 106.0(6) . .
O2 C64 C63 110.0(5) . .
C5 Cl2 Rb1 118.39(17) . .
C8 Cl3 Rb1 95.77(17) . .
S3 Fe1 S1 87.84(5) 1_455 2_666
S3 Fe1 S2 157.81(6) 1_455 2_666
S1 Fe1 S2 87.75(5) 2_666 2_666
S3 Fe1 S4 89.81(5) 1_455 1_455
S1 Fe1 S4 160.23(6) 2_666 1_455
S2 Fe1 S4 87.05(5) 2_666 1_455
S3 Fe1 S4 98.85(5) 1_455 2_666
S1 Fe1 S4 100.05(5) 2_666 2_666
S2 Fe1 S4 103.34(5) 2_666 2_666
S4 Fe1 S4 99.70(4) 1_455 2_666
S3 Fe1 Rb1 98.04(4) 1_455 .
S1 Fe1 Rb1 69.77(4) 2_666 .
S2 Fe1 Rb1 60.11(3) 2_666 .
S4 Fe1 Rb1 91.16(4) 1_455 .
S4 Fe1 Rb1 159.91(4) 2_666 .
C51 O1 C54 109.0(4) . .
C51 O1 Rb1 123.0(3) . .
C54 O1 Rb1 116.1(3) . .
C64 O2 C61 108.9(5) . .
C64 O2 Rb1 107.1(4) . .
C61 O2 Rb1 125.1(4) . .
O2 Rb1 O1 92.23(12) . .
O2 Rb1 S2 129.10(9) . .
O1 Rb1 S2 134.92(9) . .
O2 Rb1 Cl2 164.48(11) . .
O1 Rb1 Cl2 79.10(9) . .
S2 Rb1 Cl2 56.35(3) . .
O2 Rb1 S2 110.15(11) . 2_666
O1 Rb1 S2 118.54(10) . 2_666
S2 Rb1 S2 68.37(3) . 2_666
Cl2 Rb1 S2 85.36(3) . 2_666
O2 Rb1 Cl3 99.75(11) . .
O1 Rb1 Cl3 67.02(9) . .
S2 Rb1 Cl3 86.44(3) . .
Cl2 Rb1 Cl3 65.06(3) . .
S2 Rb1 Cl3 148.91(3) 2_666 .
O2 Rb1 S3 80.33(9) . .
O1 Rb1 S3 115.96(9) . .
S2 Rb1 S3 63.89(3) . .
Cl2 Rb1 S3 91.84(3) . .
S2 Rb1 S3 123.69(3) 2_666 .
Cl3 Rb1 S3 52.40(3) . .
O2 Rb1 S1 81.74(10) . 2_666
O1 Rb1 S1 81.08(9) . 2_666
S2 Rb1 S1 117.52(3) . 2_666
Cl2 Rb1 S1 109.23(3) . 2_666
S2 Rb1 S1 49.27(3) 2_666 2_666
Cl3 Rb1 S1 148.09(3) . 2_666
S3 Rb1 S1 155.60(3) . 2_666
O2 Rb1 Fe1 114.05(10) . .
O1 Rb1 Fe1 84.96(9) . .
S2 Rb1 Fe1 91.86(2) . .
Cl2 Rb1 Fe1 78.29(3) . .
S2 Rb1 Fe1 33.59(2) 2_666 .
Cl3 Rb1 Fe1 136.84(3) . .
S3 Rb1 Fe1 155.02(2) . .
S1 Rb1 Fe1 32.66(2) 2_666 .
C1 S1 Fe1 104.35(15) . 2_666
C1 S1 Rb1 83.85(15) . 2_666
Fe1 S1 Rb1 77.57(4) 2_666 2_666
C6 S2 Fe1 104.94(16) . 2_666
C6 S2 Rb1 121.20(16) . .
Fe1 S2 Rb1 129.51(5) 2_666 .
C6 S2 Rb1 89.63(15) . 2_666
Fe1 S2 Rb1 86.31(4) 2_666 2_666
Rb1 S2 Rb1 111.63(3) . 2_666
C7 S3 Fe1 105.38(16) . 1_655
C7 S3 Rb1 94.80(15) . .
Fe1 S3 Rb1 117.98(5) 1_655 .
C12 S4 Fe1 105.61(15) . 1_655
C12 S4 Fe1 101.73(15) . 2_666
Fe1 S4 Fe1 80.30(4) 1_655 2_666

loop_
_geom_bond_atom_site_label_1
_geom_bond_atom_site_label_2
_geom_bond_distance
_geom_bond_site_symmetry_2
C1 C2 1.390(7) .
C1 C6 1.417(6) .
C1 S1 1.757(5) .
C2 C3 1.380(7) .
C2 Cl1 1.742(5) .
C3 C4 1.382(7) .
C4 C5 1.384(7) .
C5 C6 1.383(7) .
C5 Cl2 1.747(5) .
C6 S2 1.755(5) .
C7 C12 1.404(6) .
C7 C8 1.400(7) .
C7 S3 1.749(5) .
C8 C9 1.375(7) .
C8 Cl3 1.756(5) .
C9 C10 1.375(7) .
C10 C11 1.372(7) .
C11 C12 1.393(7) .
C11 Cl4 1.741(5) .
C12 S4 1.771(5) .
C51 O1 1.419(7) .
C51 C52 1.511(8) .
C52 C53 1.517(8) .
C53 C54 1.519(9) .
C54 O1 1.444(7) .
C61 O2 1.431(7) .
C61 C62 1.511(8) .
C62 C63 1.517(8) .
C63 C64 1.442(10) .
C64 O2 1.406(8) .
Cl2 Rb1 3.4911(14) .
Cl3 Rb1 3.6032(16) .
Fe1 S3 2.2192(14) 1_455
Fe1 S1 2.2236(13) 2_666
Fe1 S2 2.2310(13) 2_666
Fe1 S4 2.2310(13) 1_455
Fe1 S4 2.4610(13) 2_666
Fe1 Rb1 4.0245(8) .
O1 Rb1 2.822(4) .
O2 Rb1 2.802(4) .
Rb1 S2 3.3497(12) .
Rb1 S2 3.4963(13) 2_666
Rb1 S3 3.6041(14) .
Rb1 S1 3.8669(14) 2_666
S1 Fe1 2.2237(13) 2_666
S1 Rb1 3.8669(14) 2_666
S2 Fe1 2.2311(13) 2_666
S2 Rb1 3.4963(13) 2_666
S3 Fe1 2.2191(14) 1_655
S4 Fe1 2.2309(13) 1_655
S4 Fe1 2.4609(13) 2_666
